data_2241146
loop_
_publ_author_name
'Revathi, B. K.'
'Reuben Jonathan, D.'
'Kalai Sevi, K.'
'Dhanalakshmi, K.'
'Usha, G.'

_publ_section_title
;
 Crystal structure of
 [4-(chloromethyl)phenyl](4-hydroxypiperidin-1-yl)methanone
;
_journal_issue 10
_journal_name_full 'Acta Crystallographica Section E'
_journal_page_first o703
_journal_page_last o704
_journal_paper_doi 10.1107/S2056989015016096
_journal_volume 71
_journal_year 2015
_chemical_formula_iupac 'C13 H16 Cl N O2'
_chemical_formula_moiety 'C13 H16 Cl N O2'
_chemical_formula_sum 'C13 H16 Cl N O2'
_chemical_formula_weight 253.72
_chemical_name_systematic
;
[4-(Chloromethyl)phenyl](4-hydroxypiperidin-1-yl)methanone
;
_space_group_crystal_system triclinic
_space_group_IT_number 2
_space_group_name_Hall '-P 1'
_space_group_name_H-M_alt 'P -1'
_symmetry_space_group_name_Hall '-P 1'
_symmetry_space_group_name_H-M 'P -1'
_atom_sites_solution_hydrogens geom
_audit_creation_method SHELXL-2014/7
_cell_angle_alpha 80.917(3)
_cell_angle_beta 89.240(2)
_cell_angle_gamma 88.395(2)
_cell_formula_units_Z 4
_cell_length_a 8.4131(3)
_cell_length_b 9.6211(4)
_cell_length_c 15.6780(6)
_cell_measurement_reflns_used 9919
_cell_measurement_temperature 293(2)
_cell_measurement_theta_max 28.12
_cell_measurement_theta_min 2.33
_cell_volume 1252.57(8)
_computing_cell_refinement
;
APEX2 and SAINT (Bruker, 2004)
;
_computing_data_collection
;
APEX2 (Bruker, 2004)
;
_computing_data_reduction
;
SAINT and XPREP (Bruker, 2004)
;
_computing_molecular_graphics
;
ORTEP-3 for Windows (Farrugia, 2012) and Mercury (Bruno <i>et al.</i>,
2002)
;
_computing_publication_material
;
SHELXL2014 (Sheldrick, 2015)
;
_computing_structure_refinement
;
SHELXL2014 (Sheldrick, 2015)
;
_computing_structure_solution
;
SIR92 (Altomare <i>et al.</i>,  1993)
;
_diffrn_ambient_temperature 293(2)
_diffrn_measured_fraction_theta_full 1.000
_diffrn_measured_fraction_theta_max 1.000
_diffrn_measurement_device_type 'Bruker Kappa APEXII CCD'
_diffrn_measurement_method '\w and \f scan'
_diffrn_radiation_monochromator graphite
_diffrn_radiation_source 'fine-focus sealed tube'
_diffrn_radiation_type MoK\a
_diffrn_radiation_wavelength 0.71073
_diffrn_reflns_av_R_equivalents 0.0273
_diffrn_reflns_limit_h_max 10
_diffrn_reflns_limit_h_min -10
_diffrn_reflns_limit_k_max 11
_diffrn_reflns_limit_k_min -11
_diffrn_reflns_limit_l_max 18
_diffrn_reflns_limit_l_min -18
_diffrn_reflns_number 28447
_diffrn_reflns_theta_full 24.998
_diffrn_reflns_theta_max 24.998
_diffrn_reflns_theta_min 1.315
_exptl_absorpt_coefficient_mu 0.294
_exptl_absorpt_correction_T_max 0.943
_exptl_absorpt_correction_T_min 0.902
_exptl_absorpt_correction_type multi-scan
_exptl_absorpt_process_details
;
(SADABS; Bruker, 2004)
;
_exptl_crystal_colour colourless
_exptl_crystal_density_diffrn 1.345
_exptl_crystal_description block
_exptl_crystal_F_000 536
_exptl_crystal_size_max 0.350
_exptl_crystal_size_mid 0.300
_exptl_crystal_size_min 0.250
_refine_diff_density_max 0.453
_refine_diff_density_min -0.615
_refine_ls_extinction_method none
_refine_ls_goodness_of_fit_ref 1.050
_refine_ls_hydrogen_treatment constr
_refine_ls_matrix_type full
_refine_ls_number_parameters 371
_refine_ls_number_reflns 4415
_refine_ls_number_restraints 111
_refine_ls_restrained_S_all 1.047
_refine_ls_R_factor_all 0.0638
_refine_ls_R_factor_gt 0.0450
_refine_ls_shift/su_max 0.001
_refine_ls_shift/su_mean 0.000
_refine_ls_structure_factor_coef Fsqd
_refine_ls_weighting_details 'w=1/[\s^2^(Fo^2^)+(0.0477P)^2^+1.0906P] where P=(Fo^2^+2Fc^2^)/3'
_refine_ls_weighting_scheme calc
_refine_ls_wR_factor_gt 0.1070
_refine_ls_wR_factor_ref 0.1275
_reflns_number_gt 3411
_reflns_number_total 4415
_reflns_threshold_expression 'I > 2\s(I)'
_cod_data_source_file bg2567sup1.cif
_cod_data_source_block I
_cod_database_code 2241146
_shelx_space_group_comment
;
The symmetry employed for this shelxl refinement is uniquely defined
by the following loop, which should always be used as a source of
symmetry information in preference to the above space-group names.
They are only intended as comments.
;
_shelx_estimated_absorpt_t_min 0.902
_shelx_estimated_absorpt_t_max 0.929

loop_
_space_group_symop_operation_xyz
'x, y, z'
'-x, -y, -z'

loop_
_atom_site_type_symbol
_atom_site_label
_atom_site_fract_x
_atom_site_fract_y
_atom_site_fract_z
_atom_site_U_iso_or_equiv
_atom_site_adp_type
_atom_site_calc_flag
_atom_site_occupancy
_atom_site_disorder_assembly
_atom_site_disorder_group
C C1 1.1123(3) 0.3281(3) -0.11147(15) 0.0386(5) Uani d 1 . .
C C2 1.0000(3) 0.2251(3) -0.10479(15) 0.0413(6) Uani d 1 . .
H H2 0.9657 0.1937 -0.1544 0.050 Uiso calc 1 . .
C C3 0.9381(3) 0.1683(3) -0.02565(16) 0.0408(6) Uani d 1 . .
H H3 0.8600 0.1011 -0.0223 0.049 Uiso calc 1 . .
C C4 0.9916(2) 0.2108(2) 0.04902(15) 0.0347(5) Uani d 1 . .
C C5 1.1051(3) 0.3129(3) 0.04244(16) 0.0409(6) Uani d 1 . .
H H5 1.1425 0.3421 0.0921 0.049 Uiso calc 1 . .
C C6 1.1633(3) 0.3716(3) -0.03693(16) 0.0449(6) Uani d 1 . .
H H6 1.2381 0.4416 -0.0405 0.054 Uiso calc 1 . .
C C7 0.9414(3) 0.1401(2) 0.13670(15) 0.0369(5) Uani d 1 . .
C C8 0.6599(3) 0.2173(3) 0.10907(17) 0.0449(6) Uani d 1 . .
H H8A 0.7011 0.2648 0.0544 0.054 Uiso calc 1 . .
H H8B 0.6232 0.2885 0.1427 0.054 Uiso calc 1 . .
C C9 0.5227(3) 0.1276(3) 0.09289(17) 0.0480(6) Uani d 1 . .
H H9A 0.5571 0.0624 0.0546 0.058 Uiso calc 1 . .
H H9B 0.4377 0.1872 0.0647 0.058 Uiso calc 1 . .
C C10 0.4611(3) 0.0460(3) 0.17647(17) 0.0448(6) Uani d 1 . .
H H10 0.4214 0.1130 0.2133 0.054 Uiso calc 1 . .
C C11 0.5957(3) -0.0414(3) 0.22218(19) 0.0545(7) Uani d 1 . .
H H11A 0.6322 -0.1113 0.1876 0.065 Uiso calc 1 . .
H H11B 0.5578 -0.0904 0.2772 0.065 Uiso calc 1 . .
C C12 0.7328(3) 0.0503(3) 0.23722(16) 0.0538(7) Uani d 1 . .
H H12A 0.6993 0.1144 0.2763 0.065 Uiso calc 1 . .
H H12B 0.8201 -0.0084 0.2637 0.065 Uiso calc 1 . .
C C13 1.1795(3) 0.3886(3) -0.19750(17) 0.0512(7) Uani d 1 . .
H H13A 1.1600 0.3256 -0.2385 0.061 Uiso calc 1 . .
H H13B 1.2937 0.3963 -0.1928 0.061 Uiso calc 1 . .
C C14 0.3857(3) 0.4916(3) 0.28225(15) 0.0401(6) Uani d 1 . .
C C15 0.3397(3) 0.3530(3) 0.30142(16) 0.0449(6) Uani d 1 . .
H H15 0.2663 0.3191 0.2665 0.054 Uiso calc 1 . .
C C16 0.4011(3) 0.2651(3) 0.37143(16) 0.0423(6) Uani d 1 . .
H H16 0.3673 0.1728 0.3841 0.051 Uiso calc 1 . .
C C17 0.5127(3) 0.3125(2) 0.42329(14) 0.0348(5) Uani d 1 . .
C C18 0.5592(3) 0.4505(3) 0.40463(15) 0.0412(6) Uani d 1 . .
H H18 0.6343 0.4836 0.4390 0.049 Uiso calc 1 . .
C C19 0.4949(3) 0.5397(3) 0.33533(16) 0.0418(6) Uani d 1 . .
H H19 0.5252 0.6330 0.3242 0.050 Uiso calc 1 . .
C C20 0.5672(3) 0.2185(3) 0.50338(15) 0.0376(5) Uani d 1 . .
C C26 0.3178(3) 0.5885(3) 0.20677(17) 0.0529(7) Uani d 1 . .
H H26A 0.3322 0.6854 0.2146 0.063 Uiso calc 1 . .
H H26B 0.2045 0.5738 0.2036 0.063 Uiso calc 1 . .
O O1 1.04414(19) 0.0877(2) 0.18842(11) 0.0515(5) Uani d 1 . .
N N1 0.7862(2) 0.1306(2) 0.15550(12) 0.0401(5) Uani d 1 . .
O O2 0.3366(2) -0.0447(2) 0.16381(16) 0.0681(6) Uani d 1 . .
H H2A 0.2626 0.0017 0.1392 0.102 Uiso calc 1 . .
O O3 0.4671(2) 0.1695(2) 0.55717(12) 0.0556(5) Uani d 1 . .
Cl Cl1 1.09363(11) 0.55854(9) -0.23667(5) 0.0747(3) Uani d 1 . .
Cl Cl2 0.41251(10) 0.55824(10) 0.10800(5) 0.0706(3) Uani d 1 . .
C C21 0.8443(13) 0.2288(15) 0.4478(7) 0.0369(19) Uani d 0.667(5) A 1
H H21A 0.8004 0.2904 0.3983 0.044 Uiso calc 0.667(5) A 1
H H21B 0.8764 0.1400 0.4299 0.044 Uiso calc 0.667(5) A 1
C C22 0.9860(15) 0.2956(12) 0.4818(9) 0.044(2) Uani d 0.667(5) A 1
H H22A 1.0703 0.3027 0.4386 0.053 Uiso calc 0.667(5) A 1
H H22B 0.9558 0.3904 0.4907 0.053 Uiso calc 0.667(5) A 1
C C23 1.0491(9) 0.2147(8) 0.5655(5) 0.0479(19) Uani d 0.667(5) A 1
H H23 1.0836 0.1191 0.5582 0.057 Uiso calc 0.667(5) A 1
C C24 0.9138(13) 0.2112(15) 0.6311(9) 0.049(2) Uani d 0.667(5) A 1
H H24A 0.9507 0.1668 0.6875 0.059 Uiso calc 0.667(5) A 1
H H24B 0.8774 0.3064 0.6354 0.059 Uiso calc 0.667(5) A 1
C C25 0.7790(15) 0.1296(10) 0.6030(5) 0.043(2) Uani d 0.667(5) A 1
H H25A 0.8151 0.0347 0.5977 0.052 Uiso calc 0.667(5) A 1
H H25B 0.6932 0.1240 0.6452 0.052 Uiso calc 0.667(5) A 1
O O4 1.1723(3) 0.2855(3) 0.5966(2) 0.0623(11) Uani d 0.667(5) A 1
H H4 1.2493 0.2861 0.5639 0.093 Uiso calc 0.667(5) A 1
N N2 0.7232(8) 0.2047(16) 0.5184(5) 0.034(2) Uani d 0.667(5) A 1
C C21' 0.850(3) 0.210(3) 0.4530(15) 0.042(5) Uani d 0.333(5) A 2
H H21C 0.8069 0.2460 0.3966 0.051 Uiso calc 0.333(5) A 2
H H21D 0.9095 0.1236 0.4483 0.051 Uiso calc 0.333(5) A 2
C C22' 0.967(3) 0.318(3) 0.4775(18) 0.040(4) Uani d 0.333(5) A 2
H H22C 1.0482 0.3387 0.4333 0.048 Uiso calc 0.333(5) A 2
H H22D 0.9105 0.4054 0.4843 0.048 Uiso calc 0.333(5) A 2
C C23' 1.0410(17) 0.2493(16) 0.5636(10) 0.044(3) Uani d 0.333(5) A 2
H H23' 1.1000 0.3196 0.5883 0.053 Uiso calc 0.333(5) A 2
C C24' 0.915(3) 0.184(3) 0.6302(19) 0.044(4) Uani d 0.333(5) A 2
H H24C 0.9685 0.1185 0.6751 0.053 Uiso calc 0.333(5) A 2
H H24D 0.8646 0.2576 0.6571 0.053 Uiso calc 0.333(5) A 2
C C25' 0.787(3) 0.105(2) 0.5893(10) 0.036(3) Uani d 0.333(5) A 2
H H25C 0.8326 0.0158 0.5781 0.043 Uiso calc 0.333(5) A 2
H H25D 0.7011 0.0843 0.6307 0.043 Uiso calc 0.333(5) A 2
O O4' 1.1380(7) 0.1335(6) 0.5593(4) 0.0532(19) Uani d 0.333(5) A 2
H H4' 1.1397 0.1163 0.5097 0.080 Uiso calc 0.333(5) A 2
N N2' 0.7230(17) 0.178(3) 0.5116(12) 0.034(4) Uani d 0.333(5) A 2

loop_
_atom_site_aniso_label
_atom_site_aniso_U_11
_atom_site_aniso_U_22
_atom_site_aniso_U_33
_atom_site_aniso_U_12
_atom_site_aniso_U_13
_atom_site_aniso_U_23
C1 0.0315(12) 0.0437(14) 0.0382(13) 0.0044(10) 0.0024(10) 0.0000(10)
C2 0.0428(14) 0.0448(14) 0.0359(13) 0.0018(11) -0.0064(10) -0.0049(11)
C3 0.0367(13) 0.0384(13) 0.0454(14) -0.0061(10) -0.0063(10) 0.0013(11)
C4 0.0264(11) 0.0372(12) 0.0381(12) 0.0032(9) -0.0023(9) 0.0006(10)
C5 0.0358(13) 0.0497(15) 0.0375(13) -0.0078(11) -0.0008(10) -0.0066(11)
C6 0.0377(13) 0.0499(15) 0.0468(14) -0.0137(11) 0.0038(11) -0.0047(12)
C7 0.0300(12) 0.0394(13) 0.0391(13) -0.0008(10) -0.0044(10) 0.0003(10)
C8 0.0323(13) 0.0430(14) 0.0540(15) 0.0056(10) -0.0027(11) 0.0084(12)
C9 0.0319(13) 0.0584(17) 0.0506(15) 0.0033(11) -0.0103(11) 0.0008(12)
C10 0.0298(12) 0.0462(15) 0.0581(16) -0.0023(10) 0.0036(11) -0.0075(12)
C11 0.0359(14) 0.0597(17) 0.0589(17) -0.0007(12) 0.0089(12) 0.0180(14)
C12 0.0344(13) 0.082(2) 0.0379(14) -0.0010(13) -0.0006(11) 0.0131(13)
C13 0.0474(15) 0.0620(18) 0.0423(14) -0.0006(13) 0.0078(12) -0.0031(13)
C14 0.0346(12) 0.0452(14) 0.0391(13) 0.0069(10) 0.0037(10) -0.0038(11)
C15 0.0391(13) 0.0524(16) 0.0441(14) -0.0019(11) -0.0103(11) -0.0096(12)
C16 0.0398(13) 0.0411(14) 0.0455(14) -0.0081(11) -0.0041(11) -0.0031(11)
C17 0.0282(11) 0.0429(13) 0.0326(12) -0.0039(10) 0.0034(9) -0.0037(10)
C18 0.0366(13) 0.0478(15) 0.0402(13) -0.0089(11) -0.0007(10) -0.0085(11)
C19 0.0419(13) 0.0362(13) 0.0458(14) -0.0024(10) 0.0060(11) -0.0025(11)
C20 0.0337(12) 0.0430(14) 0.0355(12) -0.0081(10) 0.0015(10) -0.0027(10)
C26 0.0471(15) 0.0555(17) 0.0517(16) 0.0108(13) -0.0020(12) 0.0031(13)
O1 0.0293(9) 0.0739(13) 0.0442(10) 0.0017(8) -0.0065(7) 0.0121(9)
N1 0.0266(10) 0.0491(12) 0.0393(11) 0.0000(8) -0.0023(8) 0.0093(9)
O2 0.0403(11) 0.0565(12) 0.1079(18) -0.0095(9) -0.0029(11) -0.0127(12)
O3 0.0340(9) 0.0783(13) 0.0472(10) -0.0111(9) 0.0048(8) 0.0139(9)
Cl1 0.0836(6) 0.0706(5) 0.0591(5) 0.0037(4) 0.0180(4) 0.0208(4)
Cl2 0.0733(5) 0.0911(6) 0.0425(4) 0.0114(4) -0.0080(3) 0.0028(4)
C21 0.034(3) 0.038(4) 0.037(3) 0.001(2) 0.008(2) -0.001(2)
C22 0.029(3) 0.048(4) 0.054(4) -0.004(3) 0.006(2) -0.001(3)
C23 0.035(3) 0.053(4) 0.055(3) -0.002(2) -0.0049(19) -0.006(3)
C24 0.040(3) 0.067(6) 0.039(3) 0.001(3) -0.009(2) -0.003(3)
C25 0.041(3) 0.051(4) 0.034(3) 0.000(3) 0.000(2) 0.005(3)
O4 0.0366(16) 0.082(2) 0.074(2) -0.0104(14) -0.0054(13) -0.0299(17)
N2 0.029(2) 0.041(6) 0.031(2) -0.0078(18) 0.0001(16) 0.001(3)
C21' 0.037(5) 0.054(9) 0.033(5) -0.003(5) -0.001(4) 0.002(5)
C22' 0.027(6) 0.047(6) 0.041(5) 0.001(4) -0.001(4) 0.005(4)
C23' 0.032(5) 0.050(5) 0.046(5) 0.005(3) -0.004(3) 0.003(3)
C24' 0.040(5) 0.047(7) 0.043(5) 0.003(4) 0.000(4) -0.001(4)
C25' 0.034(5) 0.037(5) 0.035(5) 0.002(4) 0.009(4) 0.001(4)
O4' 0.035(3) 0.046(3) 0.075(4) 0.004(3) 0.003(2) 0.000(3)
N2' 0.038(5) 0.027(8) 0.036(4) -0.004(3) 0.002(3) -0.002(4)

loop_
_atom_type_symbol
_atom_type_description
_atom_type_scat_dispersion_real
_atom_type_scat_dispersion_imag
_atom_type_scat_source
C C 0.0033 0.0016 'International Tables Vol C Tables 4.2.6.8 and 6.1.1.4'
H H 0.0000 0.0000 'International Tables Vol C Tables 4.2.6.8 and 6.1.1.4'
N N 0.0061 0.0033 'International Tables Vol C Tables 4.2.6.8 and 6.1.1.4'
O O 0.0106 0.0060 'International Tables Vol C Tables 4.2.6.8 and 6.1.1.4'
Cl Cl 0.1484 0.1585 'International Tables Vol C Tables 4.2.6.8 and 6.1.1.4'

loop_
_geom_angle_atom_site_label_1
_geom_angle_atom_site_label_2
_geom_angle_atom_site_label_3
_geom_angle
C6 C1 C2 118.6(2)
C6 C1 C13 120.9(2)
C2 C1 C13 120.5(2)
C3 C2 C1 120.8(2)
C3 C2 H2 119.6
C1 C2 H2 119.6
C2 C3 C4 120.3(2)
C2 C3 H3 119.9
C4 C3 H3 119.9
C5 C4 C3 118.9(2)
C5 C4 C7 119.0(2)
C3 C4 C7 121.8(2)
C6 C5 C4 120.5(2)
C6 C5 H5 119.8
C4 C5 H5 119.8
C5 C6 C1 120.9(2)
C5 C6 H6 119.5
C1 C6 H6 119.5
O1 C7 N1 121.9(2)
O1 C7 C4 119.1(2)
N1 C7 C4 118.95(19)
N1 C8 C9 110.5(2)
N1 C8 H8A 109.6
C9 C8 H8A 109.6
N1 C8 H8B 109.6
C9 C8 H8B 109.6
H8A C8 H8B 108.1
C8 C9 C10 111.0(2)
C8 C9 H9A 109.4
C10 C9 H9A 109.4
C8 C9 H9B 109.4
C10 C9 H9B 109.4
H9A C9 H9B 108.0
O2 C10 C11 108.6(2)
O2 C10 C9 112.8(2)
C11 C10 C9 109.2(2)
O2 C10 H10 108.7
C11 C10 H10 108.7
C9 C10 H10 108.7
C10 C11 C12 111.0(2)
C10 C11 H11A 109.4
C12 C11 H11A 109.4
C10 C11 H11B 109.4
C12 C11 H11B 109.4
H11A C11 H11B 108.0
N1 C12 C11 110.3(2)
N1 C12 H12A 109.6
C11 C12 H12A 109.6
N1 C12 H12B 109.6
C11 C12 H12B 109.6
H12A C12 H12B 108.1
C1 C13 Cl1 111.73(18)
C1 C13 H13A 109.3
Cl1 C13 H13A 109.3
C1 C13 H13B 109.3
Cl1 C13 H13B 109.3
H13A C13 H13B 107.9
C19 C14 C15 118.6(2)
C19 C14 C26 120.4(2)
C15 C14 C26 121.1(2)
C16 C15 C14 120.8(2)
C16 C15 H15 119.6
C14 C15 H15 119.6
C15 C16 C17 120.6(2)
C15 C16 H16 119.7
C17 C16 H16 119.7
C18 C17 C16 119.0(2)
C18 C17 C20 121.3(2)
C16 C17 C20 119.4(2)
C19 C18 C17 120.4(2)
C19 C18 H18 119.8
C17 C18 H18 119.8
C18 C19 C14 120.7(2)
C18 C19 H19 119.7
C14 C19 H19 119.7
O3 C20 N2 122.4(4)
O3 C20 N2' 121.2(8)
O3 C20 C17 118.9(2)
N2 C20 C17 118.2(4)
N2' C20 C17 119.6(8)
C14 C26 Cl2 110.88(18)
C14 C26 H26A 109.5
Cl2 C26 H26A 109.5
C14 C26 H26B 109.5
Cl2 C26 H26B 109.5
H26A C26 H26B 108.1
C7 N1 C12 120.33(19)
C7 N1 C8 125.23(19)
C12 N1 C8 113.28(19)
C10 O2 H2A 109.5
N2 C21 C22 108.0(10)
N2 C21 H21A 110.1
C22 C21 H21A 110.1
N2 C21 H21B 110.1
C22 C21 H21B 110.1
H21A C21 H21B 108.4
C23 C22 C21 113.4(10)
C23 C22 H22A 108.9
C21 C22 H22A 108.9
C23 C22 H22B 108.9
C21 C22 H22B 108.9
H22A C22 H22B 107.7
O4 C23 C22 110.9(6)
O4 C23 C24 106.8(7)
C22 C23 C24 106.4(10)
O4 C23 H23 110.9
C22 C23 H23 110.9
C24 C23 H23 110.9
C25 C24 C23 109.3(10)
C25 C24 H24A 109.8
C23 C24 H24A 109.8
C25 C24 H24B 109.8
C23 C24 H24B 109.8
H24A C24 H24B 108.3
N2 C25 C24 107.6(10)
N2 C25 H25A 110.2
C24 C25 H25A 110.2
N2 C25 H25B 110.2
C24 C25 H25B 110.2
H25A C25 H25B 108.5
C23 O4 H4 109.5
C20 N2 C25 119.2(7)
C20 N2 C21 122.5(8)
C25 N2 C21 116.6(9)
N2' C21' C22' 115(2)
N2' C21' H21C 108.5
C22' C21' H21C 108.5
N2' C21' H21D 108.5
C22' C21' H21D 108.5
H21C C21' H21D 107.5
C23' C22' C21' 106(2)
C23' C22' H22C 110.6
C21' C22' H22C 110.6
C23' C22' H22D 110.6
C21' C22' H22D 110.6
H22C C22' H22D 108.7
O4' C23' C22' 115.4(15)
O4' C23' C24' 100.2(15)
C22' C23' C24' 113(2)
O4' C23' H23' 109.4
C22' C23' H23' 109.4
C24' C23' H23' 109.4
C25' C24' C23' 113(2)
C25' C24' H24C 109.0
C23' C24' H24C 109.0
C25' C24' H24D 109.0
C23' C24' H24D 109.0
H24C C24' H24D 107.8
N2' C25' C24' 115(2)
N2' C25' H25C 108.5
C24' C25' H25C 108.5
N2' C25' H25D 108.5
C24' C25' H25D 108.5
H25C C25' H25D 107.5
C23' O4' H4' 109.5
C20 N2' C21' 129.3(18)
C20 N2' C25' 122.8(15)
C21' N2' C25' 107.6(19)

loop_
_geom_bond_atom_site_label_1
_geom_bond_atom_site_label_2
_geom_bond_distance
C1 C6 1.379(3)
C1 C2 1.380(3)
C1 C13 1.493(3)
C2 C3 1.376(3)
C2 H2 0.9300
C3 C4 1.384(3)
C3 H3 0.9300
C4 C5 1.380(3)
C4 C7 1.495(3)
C5 C6 1.373(3)
C5 H5 0.9300
C6 H6 0.9300
C7 O1 1.235(3)
C7 N1 1.337(3)
C8 N1 1.461(3)
C8 C9 1.508(3)
C8 H8A 0.9700
C8 H8B 0.9700
C9 C10 1.510(4)
C9 H9A 0.9700
C9 H9B 0.9700
C10 O2 1.417(3)
C10 C11 1.511(4)
C10 H10 0.9800
C11 C12 1.514(4)
C11 H11A 0.9700
C11 H11B 0.9700
C12 N1 1.460(3)
C12 H12A 0.9700
C12 H12B 0.9700
C13 Cl1 1.789(3)
C13 H13A 0.9700
C13 H13B 0.9700
C14 C19 1.384(3)
C14 C15 1.385(4)
C14 C26 1.496(3)
C15 C16 1.373(3)
C15 H15 0.9300
C16 C17 1.383(3)
C16 H16 0.9300
C17 C18 1.380(3)
C17 C20 1.496(3)
C18 C19 1.380(3)
C18 H18 0.9300
C19 H19 0.9300
C20 O3 1.233(3)
C20 N2 1.335(7)
C20 N2' 1.359(14)
C26 Cl2 1.793(3)
C26 H26A 0.9700
C26 H26B 0.9700
O2 H2A 0.8200
C21 N2 1.489(10)
C21 C22 1.512(8)
C21 H21A 0.9700
C21 H21B 0.9700
C22 C23 1.511(8)
C22 H22A 0.9700
C22 H22B 0.9700
C23 O4 1.391(8)
C23 C24 1.521(9)
C23 H23 0.9800
C24 C25 1.505(8)
C24 H24A 0.9700
C24 H24B 0.9700
C25 N2 1.483(9)
C25 H25A 0.9700
C25 H25B 0.9700
O4 H4 0.8200
C21' N2' 1.41(2)
C21' C22' 1.544(16)
C21' H21C 0.9700
C21' H21D 0.9700
C22' C23' 1.540(14)
C22' H22C 0.9700
C22' H22D 0.9700
C23' O4' 1.372(14)
C23' C24' 1.551(15)
C23' H23' 0.9800
C24' C25' 1.538(15)
C24' H24C 0.9700
C24' H24D 0.9700
C25' N2' 1.411(19)
C25' H25C 0.9700
C25' H25D 0.9700
O4' H4' 0.8200

loop_
_geom_hbond_atom_site_label_D
_geom_hbond_atom_site_label_H
_geom_hbond_atom_site_label_A
_geom_hbond_site_symmetry_A
_geom_hbond_distance_DH
_geom_hbond_distance_HA
_geom_hbond_distance_DA
_geom_hbond_angle_DHA
O2 H2A O1 1_455 0.82 2.18 2.789(2) 132
O4 H4 O3 1_655 0.82 2.13 2.793(3) 138
C11 H11B O3 2_656 0.97 2.60 3.522(3) 160
C26 H26A O2 1_565 0.97 2.59 3.494(4) 154

loop_
_geom_torsion_atom_site_label_1
_geom_torsion_atom_site_label_2
_geom_torsion_atom_site_label_3
_geom_torsion_atom_site_label_4
_geom_torsion
C6 C1 C2 C3 1.0(4)
C13 C1 C2 C3 179.7(2)
C1 C2 C3 C4 -2.1(4)
C2 C3 C4 C5 1.4(4)
C2 C3 C4 C7 -172.8(2)
C3 C4 C5 C6 0.3(4)
C7 C4 C5 C6 174.6(2)
C4 C5 C6 C1 -1.3(4)
C2 C1 C6 C5 0.6(4)
C13 C1 C6 C5 -178.0(2)
C5 C4 C7 O1 -52.0(3)
C3 C4 C7 O1 122.2(3)
C5 C4 C7 N1 130.6(2)
C3 C4 C7 N1 -55.2(3)
N1 C8 C9 C10 56.2(3)
C8 C9 C10 O2 -177.3(2)
C8 C9 C10 C11 -56.4(3)
O2 C10 C11 C12 179.8(2)
C9 C10 C11 C12 56.4(3)
C10 C11 C12 N1 -56.2(3)
C6 C1 C13 Cl1 -78.8(3)
C2 C1 C13 Cl1 102.6(3)
C19 C14 C15 C16 -0.1(4)
C26 C14 C15 C16 -179.2(2)
C14 C15 C16 C17 -1.3(4)
C15 C16 C17 C18 1.3(4)
C15 C16 C17 C20 174.8(2)
C16 C17 C18 C19 0.1(4)
C20 C17 C18 C19 -173.3(2)
C17 C18 C19 C14 -1.5(4)
C15 C14 C19 C18 1.5(4)
C26 C14 C19 C18 -179.4(2)
C18 C17 C20 O3 118.4(3)
C16 C17 C20 O3 -55.0(3)
C18 C17 C20 N2 -53.7(8)
C16 C17 C20 N2 132.9(8)
C18 C17 C20 N2' -67.9(17)
C16 C17 C20 N2' 118.7(17)
C19 C14 C26 Cl2 101.6(3)
C15 C14 C26 Cl2 -79.3(3)
O1 C7 N1 C12 -3.4(4)
C4 C7 N1 C12 173.9(2)
O1 C7 N1 C8 163.5(2)
C4 C7 N1 C8 -19.2(4)
C11 C12 N1 C7 -135.0(2)
C11 C12 N1 C8 56.6(3)
C9 C8 N1 C7 135.6(3)
C9 C8 N1 C12 -56.7(3)
N2 C21 C22 C23 52.6(15)
C21 C22 C23 O4 -176.1(9)
C21 C22 C23 C24 -60.4(12)
O4 C23 C24 C25 -177.4(8)
C22 C23 C24 C25 64.1(11)
C23 C24 C25 N2 -61.6(13)
O3 C20 N2 C25 -0.8(16)
C17 C20 N2 C25 171.0(9)
O3 C20 N2 C21 163.4(9)
C17 C20 N2 C21 -24.7(17)
C24 C25 N2 C20 -138.2(12)
C24 C25 N2 C21 56.6(15)
C22 C21 N2 C20 144.2(14)
C22 C21 N2 C25 -51.2(16)
N2' C21' C22' C23' 63(3)
C21' C22' C23' O4' 67(2)
C21' C22' C23' C24' -47(2)
O4' C23' C24' C25' -82(2)
C22' C23' C24' C25' 42(2)
C23' C24' C25' N2' -46(3)
O3 C20 N2' C21' 173(2)
C17 C20 N2' C21' -1(4)
O3 C20 N2' C25' -15(4)
C17 C20 N2' C25' 172(2)
C22' C21' N2' C20 106(3)
C22' C21' N2' C25' -68(3)
C24' C25' N2' C20 -117(3)
C24' C25' N2' C21' 57(3)

_cod_database_fobs_code 2241146
